data_4088053
loop_
_publ_author_name
'Cheisson, Thibault'
'Auffrant, Audrey'
'Nocton, Gr\'egory'

_publ_section_title
;
 \h5--\h1Switch in Divalent Phosphaytterbocene Complexes with Neutral
 Iminophosphoranyl Pincer Ligands: Solid-State Structures and Solution
 NMR1JYb--PCoupling Constants
;
_journal_issue 22
_journal_name_full Organometallics
_journal_page_first 5470
_journal_paper_doi 10.1021/acs.organomet.5b00814
_journal_volume 34
_journal_year 2015
_chemical_formula_moiety 'C59 H61 N3 P4 Yb, C7 H8'
_chemical_formula_sum 'C66 H69 N3 P4 Yb'
_chemical_formula_weight 1201.16
_space_group_crystal_system triclinic
_space_group_IT_number 2
_space_group_name_Hall '-P 1'
_space_group_name_H-M_alt 'P -1'
_atom_sites_solution_hydrogens geom
_audit_creation_method SHELXL-2014
_cell_angle_alpha 102.862(1)
_cell_angle_beta 110.668(1)
_cell_angle_gamma 100.684(1)
_cell_formula_units_Z 2
_cell_length_a 12.915(1)
_cell_length_b 15.754(1)
_cell_length_c 16.175(1)
_cell_measurement_reflns_used 15728
_cell_measurement_temperature 150.0(1)
_cell_measurement_theta_max 30.034
_cell_measurement_theta_min 0.998
_cell_volume 2873.5(3)
_computing_cell_refinement 'DENZO (Otwinowski & Minor, 1997) & COLLECT'
_computing_data_collection 'COLLECT (Hooft, R.W.W., 1998)'
_computing_data_reduction 'DENZO & COLLECT'
_computing_molecular_graphics 'PLATON (Spek, 2009)'
_computing_structure_refinement 'SHELXL-2014 (Sheldrick, 2014)'
_computing_structure_solution 'SIR97 (Altomare et al., 1999)'
_diffrn_ambient_temperature 150.0(1)
_diffrn_measured_fraction_theta_full 0.995
_diffrn_measured_fraction_theta_max 0.991
_diffrn_measurement_device_type 'Kappa APEX II'
_diffrn_measurement_method 'phi and omega scans'
_diffrn_radiation_type MoK\a
_diffrn_radiation_wavelength 0.71069
_diffrn_reflns_av_R_equivalents 0.0514
_diffrn_reflns_av_unetI/netI 0.0444
_diffrn_reflns_Laue_measured_fraction_full 0.995
_diffrn_reflns_Laue_measured_fraction_max 0.991
_diffrn_reflns_limit_h_max 18
_diffrn_reflns_limit_h_min -18
_diffrn_reflns_limit_k_max 20
_diffrn_reflns_limit_k_min -22
_diffrn_reflns_limit_l_max 22
_diffrn_reflns_limit_l_min -21
_diffrn_reflns_number 49499
_diffrn_reflns_point_group_measured_fraction_full 0.995
_diffrn_reflns_point_group_measured_fraction_max 0.991
_diffrn_reflns_theta_full 25.240
_diffrn_reflns_theta_max 30.030
_diffrn_reflns_theta_min 2.820
_exptl_absorpt_coefficient_mu 1.782
_exptl_absorpt_correction_T_max 1.07573
_exptl_absorpt_correction_T_min 0.938943
_exptl_absorpt_correction_type multi-scan
_exptl_absorpt_process_details DENZO/SCALEPACK
_exptl_crystal_colour 'Dark Green'
_exptl_crystal_density_diffrn 1.388
_exptl_crystal_description Needle
_exptl_crystal_F_000 1232
_exptl_crystal_size_max 0.600
_exptl_crystal_size_mid 0.080
_exptl_crystal_size_min 0.060
_refine_diff_density_max 0.929
_refine_diff_density_min -1.009
_refine_diff_density_rms 0.105
_refine_ls_extinction_method none
_refine_ls_goodness_of_fit_ref 1.052
_refine_ls_hydrogen_treatment constr
_refine_ls_matrix_type full
_refine_ls_number_parameters 676
_refine_ls_number_reflns 16642
_refine_ls_number_restraints 0
_refine_ls_restrained_S_all 1.052
_refine_ls_R_factor_all 0.0463
_refine_ls_R_factor_gt 0.0385
_refine_ls_shift/su_max 0.001
_refine_ls_shift/su_mean 0.000
_refine_ls_structure_factor_coef Fsqd
_refine_ls_weighting_details 'w=1/[\s^2^(Fo^2^)+(0.0199P)^2^+6.5547P] where P=(Fo^2^+2Fc^2^)/3'
_refine_ls_weighting_scheme calc
_refine_ls_wR_factor_gt 0.0825
_refine_ls_wR_factor_ref 0.0873
_reflns_Friedel_coverage 0.000
_reflns_number_gt 14854
_reflns_number_total 16642
_reflns_threshold_expression 'I > 2\s(I)'
_cod_data_source_file om5b00814_si_002.cif
_cod_data_source_block tc429
_cod_database_code 4088053
_shelx_space_group_comment
;
The symmetry employed for this shelxl refinement is uniquely defined
by the following loop, which should always be used as a source of
symmetry information in preference to the above space-group names.
They are only intended as comments.
;
_shelx_estimated_absorpt_t_min 0.414
_shelx_estimated_absorpt_t_max 0.901
_shelxl_version_number 2014-3

loop_
_space_group_symop_operation_xyz
'x, y, z'
'-x, -y, -z'

loop_
_atom_site_label
_atom_site_type_symbol
_atom_site_fract_x
_atom_site_fract_y
_atom_site_fract_z
_atom_site_U_iso_or_equiv
_atom_site_adp_type
_atom_site_occupancy
_atom_site_site_symmetry_order
_atom_site_calc_flag
_atom_site_refinement_flags_posn
_atom_site_refinement_flags_adp
Yb1 Yb 0.10847(2) 0.23244(2) 0.33526(2) 0.02104(4) Uani 1 1 d . .
P1 P 0.36159(6) 0.12524(5) 0.36382(5) 0.02210(14) Uani 1 1 d . .
P2 P -0.14536(7) 0.45424(5) 0.10606(5) 0.02359(14) Uani 1 1 d . .
P3 P 0.09023(8) 0.41129(6) 0.42200(6) 0.03385(18) Uani 1 1 d . .
P4 P -0.06695(7) 0.08415(6) 0.33673(6) 0.02892(16) Uani 1 1 d . .
N1 N 0.2762(2) 0.17884(17) 0.31613(17) 0.0235(5) Uani 1 1 d . .
N2 N -0.0833(2) 0.37880(18) 0.09669(18) 0.0270(5) Uani 1 1 d . .
N3 N 0.1482(2) 0.28257(16) 0.20650(16) 0.0219(4) Uani 1 1 d . .
C1 C 0.2225(3) 0.2425(2) 0.1835(2) 0.0237(5) Uani 1 1 d . .
C2 C 0.2184(3) 0.2211(2) 0.0945(2) 0.0306(6) Uani 1 1 d . .
H2 H 0.2711 0.1922 0.0802 0.037 Uiso 1 1 calc R U
C3 C 0.1364(3) 0.2423(2) 0.0265(2) 0.0320(7) Uani 1 1 d . .
H3 H 0.1292 0.2253 -0.0359 0.038 Uiso 1 1 calc R U
C4 C 0.0651(3) 0.2885(2) 0.0506(2) 0.0280(6) Uani 1 1 d . .
H4 H 0.0105 0.3061 0.0057 0.034 Uiso 1 1 calc R U
C5 C 0.0740(2) 0.30897(19) 0.14114(19) 0.0225(5) Uani 1 1 d . .
C6 C 0.3183(3) 0.2290(2) 0.2616(2) 0.0264(6) Uani 1 1 d . .
H6A H 0.3628 0.1954 0.2350 0.032 Uiso 1 1 calc R U
H6B H 0.3717 0.2893 0.3039 0.032 Uiso 1 1 calc R U
C7 C 0.0072(3) 0.3675(2) 0.1738(2) 0.0259(6) Uani 1 1 d . .
H7A H -0.0277 0.3393 0.2104 0.031 Uiso 1 1 calc R U
H7B H 0.0609 0.4280 0.2151 0.031 Uiso 1 1 calc R U
C8 C 0.5027(3) 0.1943(2) 0.4536(2) 0.0264(6) Uani 1 1 d . .
C9 C 0.5337(3) 0.1975(2) 0.5464(2) 0.0333(7) Uani 1 1 d . .
H9 H 0.4828 0.1599 0.5628 0.040 Uiso 1 1 calc R U
C10 C 0.6391(3) 0.2555(3) 0.6149(2) 0.0428(9) Uani 1 1 d . .
H10 H 0.6594 0.2575 0.6780 0.051 Uiso 1 1 calc R U
C11 C 0.7140(3) 0.3099(3) 0.5922(3) 0.0433(9) Uani 1 1 d . .
H11 H 0.7855 0.3495 0.6393 0.052 Uiso 1 1 calc R U
C12 C 0.6848(3) 0.3069(2) 0.5001(3) 0.0398(8) Uani 1 1 d . .
H12 H 0.7364 0.3445 0.4843 0.048 Uiso 1 1 calc R U
C13 C 0.5802(3) 0.2492(2) 0.4314(2) 0.0306(6) Uani 1 1 d . .
H13 H 0.5611 0.2470 0.3684 0.037 Uiso 1 1 calc R U
C14 C 0.2947(3) 0.0588(2) 0.4178(2) 0.0262(6) Uani 1 1 d . .
C15 C 0.2347(3) 0.0957(2) 0.4665(2) 0.0311(6) Uani 1 1 d . .
H15 H 0.2300 0.1560 0.4712 0.037 Uiso 1 1 calc R U
C16 C 0.1823(3) 0.0448(3) 0.5080(2) 0.0376(8) Uani 1 1 d . .
H16 H 0.1413 0.0699 0.5410 0.045 Uiso 1 1 calc R U
C17 C 0.1894(4) -0.0428(3) 0.5016(3) 0.0409(8) Uani 1 1 d . .
H17 H 0.1525 -0.0779 0.5295 0.049 Uiso 1 1 calc R U
C18 C 0.2498(3) -0.0791(3) 0.4549(3) 0.0385(8) Uani 1 1 d . .
H18 H 0.2550 -0.1391 0.4513 0.046 Uiso 1 1 calc R U
C19 C 0.3029(3) -0.0289(2) 0.4133(2) 0.0312(6) Uani 1 1 d . .
H19 H 0.3449 -0.0542 0.3815 0.037 Uiso 1 1 calc R U
C20 C 0.3955(3) 0.0475(2) 0.2828(2) 0.0266(6) Uani 1 1 d . .
C21 C 0.3101(3) 0.0018(2) 0.1940(2) 0.0344(7) Uani 1 1 d . .
H21 H 0.2381 0.0151 0.1751 0.041 Uiso 1 1 calc R U
C22 C 0.3299(4) -0.0634(3) 0.1327(3) 0.0444(9) Uani 1 1 d . .
H22 H 0.2703 -0.0961 0.0727 0.053 Uiso 1 1 calc R U
C23 C 0.4357(4) -0.0810(3) 0.1585(3) 0.0459(9) Uani 1 1 d . .
H23 H 0.4492 -0.1250 0.1159 0.055 Uiso 1 1 calc R U
C24 C 0.5218(4) -0.0347(3) 0.2462(3) 0.0466(9) Uani 1 1 d . .
H24 H 0.5950 -0.0461 0.2639 0.056 Uiso 1 1 calc R U
C25 C 0.5010(3) 0.0287(2) 0.3086(2) 0.0368(7) Uani 1 1 d . .
H25 H 0.5596 0.0595 0.3695 0.044 Uiso 1 1 calc R U
C26 C -0.2457(3) 0.4388(2) -0.0109(2) 0.0286(6) Uani 1 1 d . .
C27 C -0.3253(3) 0.3543(2) -0.0623(2) 0.0361(7) Uani 1 1 d . .
H27 H -0.3291 0.3069 -0.0350 0.043 Uiso 1 1 calc R U
C28 C -0.3999(3) 0.3390(3) -0.1545(3) 0.0485(10) Uani 1 1 d . .
H28 H -0.4558 0.2815 -0.1894 0.058 Uiso 1 1 calc R U
C29 C -0.3930(4) 0.4068(3) -0.1951(3) 0.0538(11) Uani 1 1 d . .
H29 H -0.4429 0.3955 -0.2583 0.065 Uiso 1 1 calc R U
C30 C -0.3140(3) 0.4907(3) -0.1443(3) 0.0471(9) Uani 1 1 d . .
H30 H -0.3094 0.5371 -0.1727 0.057 Uiso 1 1 calc R U
C31 C -0.2407(3) 0.5085(3) -0.0514(2) 0.0366(7) Uani 1 1 d . .
H31 H -0.1880 0.5672 -0.0160 0.044 Uiso 1 1 calc R U
C32 C -0.0522(3) 0.5708(2) 0.1524(2) 0.0253(6) Uani 1 1 d . .
C33 C -0.0735(3) 0.6420(2) 0.2065(2) 0.0328(7) Uani 1 1 d . .
H33 H -0.1378 0.6304 0.2222 0.039 Uiso 1 1 calc R U
C34 C -0.0002(3) 0.7303(2) 0.2374(3) 0.0377(7) Uani 1 1 d . .
H34 H -0.0138 0.7786 0.2752 0.045 Uiso 1 1 calc R U
C35 C 0.0917(3) 0.7473(2) 0.2130(2) 0.0371(7) Uani 1 1 d . .
H35 H 0.1402 0.8077 0.2328 0.045 Uiso 1 1 calc R U
C36 C 0.1136(3) 0.6774(3) 0.1603(2) 0.0355(7) Uani 1 1 d . .
H36 H 0.1774 0.6897 0.1441 0.043 Uiso 1 1 calc R U
C37 C 0.0428(3) 0.5887(2) 0.1307(2) 0.0305(6) Uani 1 1 d . .
H37 H 0.0595 0.5404 0.0955 0.037 Uiso 1 1 calc R U
C38 C -0.2307(3) 0.4540(2) 0.1744(2) 0.0287(6) Uani 1 1 d . .
C39 C -0.1794(3) 0.4496(2) 0.2648(3) 0.0389(8) Uani 1 1 d . .
H39 H -0.1021 0.4467 0.2886 0.047 Uiso 1 1 calc R U
C40 C -0.2411(4) 0.4496(3) 0.3198(3) 0.0497(10) Uani 1 1 d . .
H40 H -0.2053 0.4471 0.3812 0.060 Uiso 1 1 calc R U
C41 C -0.3523(4) 0.4530(3) 0.2865(4) 0.0599(13) Uani 1 1 d . .
H41 H -0.3945 0.4515 0.3240 0.072 Uiso 1 1 calc R U
C42 C -0.4037(4) 0.4587(3) 0.1978(4) 0.0616(13) Uani 1 1 d . .
H42 H -0.4809 0.4621 0.1752 0.074 Uiso 1 1 calc R U
C43 C -0.3433(3) 0.4596(3) 0.1409(3) 0.0435(9) Uani 1 1 d . .
H43 H -0.3789 0.4640 0.0802 0.052 Uiso 1 1 calc R U
C44 C 0.0976(3) 0.3478(2) 0.4988(2) 0.0324(7) Uani 1 1 d . .
C45 C 0.2049(3) 0.3324(2) 0.5353(2) 0.0310(6) Uani 1 1 d . .
C46 C 0.2823(3) 0.3712(2) 0.5000(2) 0.0302(6) Uani 1 1 d . .
C47 C 0.2331(3) 0.4148(2) 0.4364(2) 0.0296(6) Uani 1 1 d . .
C48 C 0.0036(4) 0.3235(3) 0.5324(3) 0.0554(12) Uani 1 1 d . .
H48A H -0.0154 0.2584 0.5255 0.083 Uiso 1 1 calc R U
H48B H -0.0655 0.3376 0.4953 0.083 Uiso 1 1 calc R U
H48C H 0.0310 0.3587 0.5980 0.083 Uiso 1 1 calc R U
C49 C 0.2407(4) 0.2941(3) 0.6151(3) 0.0526(11) Uani 1 1 d . .
H49A H 0.2633 0.3421 0.6737 0.079 Uiso 1 1 calc R U
H49B H 0.3062 0.2706 0.6166 0.079 Uiso 1 1 calc R U
H49C H 0.1757 0.2447 0.6069 0.079 Uiso 1 1 calc R U
C50 C 0.4069(3) 0.3749(3) 0.5343(3) 0.0491(10) Uani 1 1 d . .
H50A H 0.4311 0.3704 0.4829 0.074 Uiso 1 1 calc R U
H50B H 0.4183 0.3242 0.5588 0.074 Uiso 1 1 calc R U
H50C H 0.4531 0.4326 0.5838 0.074 Uiso 1 1 calc R U
C51 C 0.2981(4) 0.4654(2) 0.3928(3) 0.0480(10) Uani 1 1 d . .
H51A H 0.3598 0.5180 0.4411 0.072 Uiso 1 1 calc R U
H51B H 0.2450 0.4861 0.3469 0.072 Uiso 1 1 calc R U
H51C H 0.3320 0.4249 0.3620 0.072 Uiso 1 1 calc R U
C52 C -0.1376(3) 0.1541(2) 0.2795(2) 0.0273(6) Uani 1 1 d . .
C53 C -0.1287(2) 0.1470(2) 0.1946(2) 0.0253(6) Uani 1 1 d . .
C54 C -0.0647(2) 0.08665(19) 0.1753(2) 0.0245(5) Uani 1 1 d . .
C55 C -0.0248(3) 0.0472(2) 0.2460(2) 0.0268(6) Uani 1 1 d . .
C56 C -0.2115(3) 0.2048(3) 0.3112(3) 0.0384(8) Uani 1 1 d . .
H56A H -0.1831 0.2695 0.3189 0.058 Uiso 1 1 calc R U
H56B H -0.2079 0.1978 0.3707 0.058 Uiso 1 1 calc R U
H56C H -0.2917 0.1804 0.2646 0.058 Uiso 1 1 calc R U
C57 C -0.1970(3) 0.1875(2) 0.1253(2) 0.0332(7) Uani 1 1 d . .
H57A H -0.2739 0.1446 0.0862 0.050 Uiso 1 1 calc R U
H57B H -0.1567 0.1997 0.0860 0.050 Uiso 1 1 calc R U
H57C H -0.2047 0.2444 0.1585 0.050 Uiso 1 1 calc R U
C58 C -0.0512(3) 0.0598(2) 0.0850(2) 0.0331(7) Uani 1 1 d . .
H58A H 0.0205 0.0427 0.0960 0.050 Uiso 1 1 calc R U
H58B H -0.0482 0.1113 0.0604 0.050 Uiso 1 1 calc R U
H58C H -0.1171 0.0081 0.0399 0.050 Uiso 1 1 calc R U
C59 C 0.0306(3) -0.0280(2) 0.2376(3) 0.0355(7) Uani 1 1 d . .
H59A H -0.0231 -0.0804 0.1839 0.053 Uiso 1 1 calc R U
H59B H 0.0497 -0.0459 0.2943 0.053 Uiso 1 1 calc R U
H59C H 0.1014 -0.0070 0.2292 0.053 Uiso 1 1 calc R U
C60 C 0.5632(4) 0.7565(3) 0.0125(3) 0.0503(10) Uani 1 1 d . .
H60 H 0.5444 0.6944 0.0098 0.060 Uiso 1 1 calc R U
C61 C 0.5023(4) 0.7814(3) -0.0622(3) 0.0513(10) Uani 1 1 d . .
H61 H 0.4410 0.7370 -0.1154 0.062 Uiso 1 1 calc R U
C62 C 0.5304(4) 0.8703(3) -0.0596(3) 0.0490(9) Uani 1 1 d . .
H62 H 0.4897 0.8878 -0.1114 0.059 Uiso 1 1 calc R U
C63 C 0.6177(4) 0.9342(3) 0.0185(3) 0.0503(10) Uani 1 1 d . .
H63 H 0.6363 0.9961 0.0204 0.060 Uiso 1 1 calc R U
C64 C 0.6788(3) 0.9099(3) 0.0939(3) 0.0479(9) Uani 1 1 d . .
H64 H 0.7394 0.9549 0.1471 0.058 Uiso 1 1 calc R U
C65 C 0.6521(3) 0.8204(3) 0.0925(3) 0.0488(10) Uani 1 1 d . .
C66 C 0.7163(5) 0.7933(5) 0.1748(4) 0.0834(19) Uani 1 1 d . .
H66A H 0.7995 0.8217 0.1972 0.125 Uiso 1 1 calc R U
H66B H 0.7001 0.7270 0.1565 0.125 Uiso 1 1 calc R U
H66C H 0.6911 0.8135 0.2244 0.125 Uiso 1 1 calc R U

loop_
_atom_site_aniso_label
_atom_site_aniso_U_11
_atom_site_aniso_U_22
_atom_site_aniso_U_33
_atom_site_aniso_U_23
_atom_site_aniso_U_13
_atom_site_aniso_U_12
Yb1 0.02162(6) 0.02215(6) 0.01941(6) 0.00612(4) 0.00855(4) 0.00674(4)
P1 0.0234(3) 0.0249(3) 0.0195(3) 0.0078(3) 0.0079(3) 0.0114(3)
P2 0.0240(3) 0.0236(3) 0.0242(3) 0.0083(3) 0.0085(3) 0.0109(3)
P3 0.0364(4) 0.0384(5) 0.0255(4) 0.0052(3) 0.0095(3) 0.0200(4)
P4 0.0289(4) 0.0329(4) 0.0286(4) 0.0134(3) 0.0143(3) 0.0076(3)
N1 0.0250(12) 0.0270(12) 0.0238(11) 0.0128(10) 0.0105(10) 0.0125(10)
N2 0.0302(13) 0.0278(12) 0.0265(12) 0.0112(10) 0.0105(10) 0.0153(11)
N3 0.0260(12) 0.0206(11) 0.0224(11) 0.0092(9) 0.0111(9) 0.0091(9)
C1 0.0266(14) 0.0244(13) 0.0257(13) 0.0131(11) 0.0123(11) 0.0108(11)
C2 0.0371(17) 0.0342(16) 0.0312(15) 0.0148(13) 0.0193(14) 0.0186(14)
C3 0.0403(18) 0.0403(18) 0.0246(14) 0.0151(13) 0.0177(13) 0.0179(15)
C4 0.0314(15) 0.0324(15) 0.0255(14) 0.0140(12) 0.0119(12) 0.0146(13)
C5 0.0256(13) 0.0216(12) 0.0221(13) 0.0086(11) 0.0097(11) 0.0087(11)
C6 0.0243(14) 0.0309(15) 0.0317(15) 0.0161(13) 0.0138(12) 0.0130(12)
C7 0.0299(15) 0.0273(14) 0.0237(13) 0.0094(11) 0.0108(11) 0.0140(12)
C8 0.0250(14) 0.0273(14) 0.0236(13) 0.0052(11) 0.0050(11) 0.0135(12)
C9 0.0321(16) 0.0380(17) 0.0248(14) 0.0064(13) 0.0050(12) 0.0162(14)
C10 0.041(2) 0.049(2) 0.0269(16) 0.0027(15) 0.0014(14) 0.0237(18)
C11 0.0326(18) 0.0331(17) 0.042(2) -0.0017(15) -0.0034(15) 0.0136(15)
C12 0.0296(17) 0.0321(17) 0.051(2) 0.0100(16) 0.0092(15) 0.0118(14)
C13 0.0287(15) 0.0322(16) 0.0323(15) 0.0095(13) 0.0115(13) 0.0144(13)
C14 0.0287(14) 0.0309(15) 0.0226(13) 0.0122(12) 0.0101(11) 0.0134(12)
C15 0.0379(17) 0.0345(16) 0.0284(15) 0.0143(13) 0.0147(13) 0.0195(14)
C16 0.048(2) 0.0432(19) 0.0350(17) 0.0184(16) 0.0244(16) 0.0223(17)
C17 0.054(2) 0.0419(19) 0.043(2) 0.0247(17) 0.0275(18) 0.0202(18)
C18 0.051(2) 0.0397(19) 0.0400(18) 0.0227(16) 0.0247(17) 0.0225(17)
C19 0.0367(17) 0.0331(16) 0.0312(15) 0.0152(13) 0.0160(13) 0.0162(14)
C20 0.0286(14) 0.0283(14) 0.0260(14) 0.0088(12) 0.0123(12) 0.0130(12)
C21 0.0319(16) 0.0429(19) 0.0243(14) 0.0048(14) 0.0097(13) 0.0125(15)
C22 0.046(2) 0.049(2) 0.0275(16) -0.0023(16) 0.0132(15) 0.0093(18)
C23 0.055(2) 0.039(2) 0.043(2) -0.0004(16) 0.0261(18) 0.0174(18)
C24 0.045(2) 0.048(2) 0.045(2) 0.0017(17) 0.0165(17) 0.0291(18)
C25 0.0362(18) 0.0395(18) 0.0329(16) 0.0051(14) 0.0111(14) 0.0209(15)
C26 0.0246(14) 0.0334(16) 0.0262(14) 0.0088(12) 0.0067(11) 0.0131(12)
C27 0.0334(17) 0.0347(17) 0.0351(17) 0.0068(14) 0.0101(14) 0.0116(14)
C28 0.0341(19) 0.050(2) 0.039(2) -0.0027(18) 0.0007(16) 0.0115(17)
C29 0.048(2) 0.074(3) 0.0268(17) 0.0067(19) -0.0006(16) 0.031(2)
C30 0.044(2) 0.062(3) 0.040(2) 0.028(2) 0.0091(17) 0.027(2)
C31 0.0353(17) 0.0383(18) 0.0335(17) 0.0158(15) 0.0065(14) 0.0148(15)
C32 0.0265(14) 0.0267(14) 0.0229(13) 0.0100(11) 0.0078(11) 0.0101(12)
C33 0.0338(16) 0.0285(15) 0.0378(17) 0.0089(14) 0.0164(14) 0.0113(13)
C34 0.044(2) 0.0287(16) 0.0393(18) 0.0088(14) 0.0165(16) 0.0124(15)
C35 0.0321(17) 0.0318(16) 0.0354(17) 0.0112(14) 0.0035(14) 0.0020(14)
C36 0.0235(15) 0.0452(19) 0.0288(15) 0.0091(15) 0.0053(12) 0.0036(14)
C37 0.0265(15) 0.0349(16) 0.0266(14) 0.0072(13) 0.0078(12) 0.0103(13)
C38 0.0301(15) 0.0227(13) 0.0338(16) 0.0051(12) 0.0163(13) 0.0073(12)
C39 0.049(2) 0.0356(18) 0.0360(18) 0.0096(15) 0.0212(16) 0.0157(16)
C40 0.077(3) 0.0371(19) 0.047(2) 0.0072(17) 0.043(2) 0.014(2)
C41 0.073(3) 0.040(2) 0.074(3) -0.006(2) 0.058(3) 0.004(2)
C42 0.044(2) 0.056(3) 0.082(3) -0.003(2) 0.039(2) 0.014(2)
C43 0.0354(18) 0.042(2) 0.050(2) 0.0027(17) 0.0190(17) 0.0144(16)
C44 0.0305(16) 0.0386(17) 0.0230(14) 0.0022(13) 0.0119(12) 0.0061(14)
C45 0.0383(17) 0.0255(14) 0.0208(13) 0.0029(12) 0.0073(12) 0.0051(13)
C46 0.0263(14) 0.0227(14) 0.0290(15) -0.0046(12) 0.0050(12) 0.0064(12)
C47 0.0352(16) 0.0211(13) 0.0298(15) 0.0013(12) 0.0155(13) 0.0059(12)
C48 0.045(2) 0.077(3) 0.0337(19) 0.001(2) 0.0225(17) 0.001(2)
C49 0.080(3) 0.040(2) 0.0244(16) 0.0082(15) 0.0078(18) 0.016(2)
C50 0.0304(18) 0.042(2) 0.052(2) -0.0110(18) 0.0057(16) 0.0125(16)
C51 0.066(3) 0.0255(16) 0.050(2) 0.0010(16) 0.033(2) 0.0008(17)
C52 0.0237(14) 0.0288(14) 0.0290(14) 0.0061(12) 0.0120(12) 0.0079(12)
C53 0.0226(13) 0.0250(13) 0.0230(13) 0.0032(11) 0.0075(11) 0.0036(11)
C54 0.0242(13) 0.0210(13) 0.0247(13) 0.0029(11) 0.0100(11) 0.0032(11)
C55 0.0218(13) 0.0219(13) 0.0330(15) 0.0053(12) 0.0108(12) 0.0033(11)
C56 0.0313(17) 0.044(2) 0.0392(18) 0.0046(16) 0.0174(15) 0.0148(15)
C57 0.0313(16) 0.0264(15) 0.0311(16) 0.0051(13) 0.0038(13) 0.0069(13)
C58 0.0365(17) 0.0313(16) 0.0269(15) 0.0021(13) 0.0141(13) 0.0059(14)
C59 0.0311(16) 0.0268(15) 0.0442(19) 0.0063(14) 0.0126(14) 0.0103(13)
C60 0.045(2) 0.037(2) 0.074(3) 0.016(2) 0.032(2) 0.0100(17)
C61 0.038(2) 0.039(2) 0.062(3) 0.0000(19) 0.0163(19) 0.0040(17)
C62 0.041(2) 0.052(2) 0.051(2) 0.015(2) 0.0153(18) 0.0163(19)
C63 0.050(2) 0.039(2) 0.065(3) 0.016(2) 0.027(2) 0.0105(18)
C64 0.0335(19) 0.048(2) 0.054(2) 0.0058(19) 0.0201(18) 0.0019(17)
C65 0.037(2) 0.062(3) 0.060(3) 0.028(2) 0.0262(19) 0.0203(19)
C66 0.055(3) 0.130(6) 0.091(4) 0.070(4) 0.032(3) 0.038(3)

loop_
_atom_type_symbol
_atom_type_description
_atom_type_scat_dispersion_real
_atom_type_scat_dispersion_imag
_atom_type_scat_source
C C 0.0033 0.0016 'International Tables Vol C Tables 4.2.6.8 and 6.1.1.4'
H H 0.0000 0.0000 'International Tables Vol C Tables 4.2.6.8 and 6.1.1.4'
N N 0.0061 0.0033 'International Tables Vol C Tables 4.2.6.8 and 6.1.1.4'
P P 0.1023 0.0942 'International Tables Vol C Tables 4.2.6.8 and 6.1.1.4'
Yb Yb -0.3850 5.5486 'International Tables Vol C Tables 4.2.6.8 and 6.1.1.4'

loop_
_geom_angle_atom_site_label_1
_geom_angle_atom_site_label_2
_geom_angle_atom_site_label_3
_geom_angle
N1 Yb1 N3 70.70(7)
N1 Yb1 C47 97.38(9)
N3 Yb1 C47 81.12(8)
N1 Yb1 C55 85.82(8)
N3 Yb1 C55 103.96(8)
C47 Yb1 C55 174.72(9)
N1 Yb1 C46 85.91(8)
N3 Yb1 C46 101.68(9)
C47 Yb1 C46 28.40(9)
C55 Yb1 C46 148.65(9)
N1 Yb1 C54 93.44(8)
N3 Yb1 C54 80.77(8)
C47 Yb1 C54 154.48(9)
C55 Yb1 C54 28.42(8)
C46 Yb1 C54 177.07(9)
N1 Yb1 C52 137.41(8)
N3 Yb1 C52 111.50(8)
C47 Yb1 C52 125.20(9)
C55 Yb1 C52 51.80(9)
C46 Yb1 C52 131.62(9)
C54 Yb1 C52 47.95(8)
N1 Yb1 C44 130.23(9)
N3 Yb1 C44 127.01(9)
C47 Yb1 C44 51.65(9)
C55 Yb1 C44 123.14(9)
C46 Yb1 C44 47.54(9)
C54 Yb1 C44 132.06(9)
C52 Yb1 C44 84.13(9)
N1 Yb1 C53 120.96(8)
N3 Yb1 C53 85.29(8)
C47 Yb1 C53 131.93(9)
C55 Yb1 C53 48.15(8)
C46 Yb1 C53 152.83(8)
C54 Yb1 C53 28.33(8)
C52 Yb1 C53 27.76(8)
C44 Yb1 C53 107.56(9)
N1 Yb1 C45 103.00(9)
N3 Yb1 C45 128.56(8)
C47 Yb1 C45 48.28(9)
C55 Yb1 C45 126.94(9)
C46 Yb1 C45 28.33(9)
C54 Yb1 C45 149.71(9)
C52 Yb1 C45 106.11(9)
C44 Yb1 C45 27.46(9)
C53 Yb1 C45 132.59(9)
N1 Yb1 P3 132.95(6)
N3 Yb1 P3 93.19(6)
C47 Yb1 P3 35.62(7)
C55 Yb1 P3 141.18(6)
C46 Yb1 P3 53.46(6)
C54 Yb1 P3 128.32(6)
C52 Yb1 P3 89.59(6)
C44 Yb1 P3 34.68(7)
C53 Yb1 P3 100.35(6)
C45 Yb1 P3 52.89(7)
N1 Yb1 P4 111.65(6)
N3 Yb1 P4 134.15(6)
C47 Yb1 P4 139.51(7)
C55 Yb1 P4 35.29(6)
C46 Yb1 P4 124.09(7)
C54 Yb1 P4 53.57(6)
C52 Yb1 P4 35.18(6)
C44 Yb1 P4 87.86(7)
C53 Yb1 P4 53.18(6)
C45 Yb1 P4 96.42(7)
P3 Yb1 P4 110.88(3)
N1 P1 C14 108.78(13)
N1 P1 C20 113.97(13)
C14 P1 C20 107.06(14)
N1 P1 C8 116.54(14)
C14 P1 C8 106.16(14)
C20 P1 C8 103.67(14)
N2 P2 C26 105.52(14)
N2 P2 C38 118.88(14)
C26 P2 C38 105.65(15)
N2 P2 C32 115.60(14)
C26 P2 C32 107.10(14)
C38 P2 C32 103.22(14)
C44 P3 C47 90.55(16)
C44 P3 Yb1 71.87(11)
C47 P3 Yb1 67.75(10)
C55 P4 C52 90.81(14)
C55 P4 Yb1 69.01(10)
C52 P4 Yb1 71.21(10)
C6 N1 P1 113.13(19)
C6 N1 Yb1 108.09(16)
P1 N1 Yb1 137.04(13)
C7 N2 P2 124.4(2)
C1 N3 C5 117.9(2)
C1 N3 Yb1 110.89(17)
C5 N3 Yb1 125.26(18)
N3 C1 C2 122.4(3)
N3 C1 C6 117.0(2)
C2 C1 C6 120.4(3)
C1 C2 C3 119.1(3)
C1 C2 H2 120.5
C3 C2 H2 120.5
C4 C3 C2 119.0(3)
C4 C3 H3 120.5
C2 C3 H3 120.5
C3 C4 C5 119.2(3)
C3 C4 H4 120.4
C5 C4 H4 120.4
N3 C5 C4 122.1(3)
N3 C5 C7 116.4(2)
C4 C5 C7 121.4(2)
N1 C6 C1 113.5(2)
N1 C6 H6A 108.9
C1 C6 H6A 108.9
N1 C6 H6B 108.9
C1 C6 H6B 108.9
H6A C6 H6B 107.7
N2 C7 C5 111.9(2)
N2 C7 H7A 109.2
C5 C7 H7A 109.2
N2 C7 H7B 109.2
C5 C7 H7B 109.2
H7A C7 H7B 107.9
C9 C8 C13 118.6(3)
C9 C8 P1 121.3(3)
C13 C8 P1 120.1(2)
C10 C9 C8 120.2(4)
C10 C9 H9 119.9
C8 C9 H9 119.9
C11 C10 C9 120.5(3)
C11 C10 H10 119.7
C9 C10 H10 119.7
C10 C11 C12 119.9(3)
C10 C11 H11 120.1
C12 C11 H11 120.1
C13 C12 C11 120.0(4)
C13 C12 H12 120.0
C11 C12 H12 120.0
C12 C13 C8 120.8(3)
C12 C13 H13 119.6
C8 C13 H13 119.6
C19 C14 C15 119.3(3)
C19 C14 P1 121.0(2)
C15 C14 P1 119.7(2)
C16 C15 C14 120.1(3)
C16 C15 H15 119.9
C14 C15 H15 119.9
C17 C16 C15 120.0(3)
C17 C16 H16 120.0
C15 C16 H16 120.0
C18 C17 C16 120.2(3)
C18 C17 H17 119.9
C16 C17 H17 119.9
C17 C18 C19 120.4(3)
C17 C18 H18 119.8
C19 C18 H18 119.8
C18 C19 C14 119.9(3)
C18 C19 H19 120.0
C14 C19 H19 120.0
C25 C20 C21 119.3(3)
C25 C20 P1 122.1(2)
C21 C20 P1 118.5(2)
C22 C21 C20 120.0(3)
C22 C21 H21 120.0
C20 C21 H21 120.0
C23 C22 C21 120.3(3)
C23 C22 H22 119.8
C21 C22 H22 119.8
C22 C23 C24 120.0(3)
C22 C23 H23 120.0
C24 C23 H23 120.0
C23 C24 C25 119.7(3)
C23 C24 H24 120.1
C25 C24 H24 120.1
C20 C25 C24 120.6(3)
C20 C25 H25 119.7
C24 C25 H25 119.7
C27 C26 C31 120.0(3)
C27 C26 P2 118.4(3)
C31 C26 P2 121.6(3)
C26 C27 C28 119.6(4)
C26 C27 H27 120.2
C28 C27 H27 120.2
C29 C28 C27 120.4(4)
C29 C28 H28 119.8
C27 C28 H28 119.8
C30 C29 C28 120.0(3)
C30 C29 H29 120.0
C28 C29 H29 120.0
C29 C30 C31 120.7(4)
C29 C30 H30 119.7
C31 C30 H30 119.7
C30 C31 C26 119.2(4)
C30 C31 H31 120.4
C26 C31 H31 120.4
C37 C32 C33 119.3(3)
C37 C32 P2 117.6(2)
C33 C32 P2 123.1(2)
C32 C33 C34 120.0(3)
C32 C33 H33 120.0
C34 C33 H33 120.0
C35 C34 C33 120.0(3)
C35 C34 H34 120.0
C33 C34 H34 120.0
C36 C35 C34 120.4(3)
C36 C35 H35 119.8
C34 C35 H35 119.8
C35 C36 C37 120.3(3)
C35 C36 H36 119.8
C37 C36 H36 119.8
C32 C37 C36 120.0(3)
C32 C37 H37 120.0
C36 C37 H37 120.0
C43 C38 C39 119.3(3)
C43 C38 P2 122.5(3)
C39 C38 P2 118.2(3)
C40 C39 C38 120.3(4)
C40 C39 H39 119.8
C38 C39 H39 119.8
C41 C40 C39 120.6(4)
C41 C40 H40 119.7
C39 C40 H40 119.7
C40 C41 C42 119.9(4)
C40 C41 H41 120.1
C42 C41 H41 120.1
C41 C42 C43 120.9(4)
C41 C42 H42 119.6
C43 C42 H42 119.6
C38 C43 C42 119.1(4)
C38 C43 H43 120.5
C42 C43 H43 120.5
C45 C44 C48 123.2(3)
C45 C44 P3 112.7(2)
C48 C44 P3 123.5(3)
C45 C44 Yb1 77.14(18)
C48 C44 Yb1 124.0(2)
P3 C44 Yb1 73.45(10)
C44 C45 C46 112.1(3)
C44 C45 C49 123.1(3)
C46 C45 C49 124.0(3)
C44 C45 Yb1 75.40(18)
C46 C45 Yb1 73.30(17)
C49 C45 Yb1 127.4(2)
C47 C46 C45 113.0(3)
C47 C46 C50 122.4(3)
C45 C46 C50 124.2(3)
C47 C46 Yb1 72.82(17)
C45 C46 Yb1 78.37(17)
C50 C46 Yb1 122.2(2)
C46 C47 C51 123.6(3)
C46 C47 P3 111.5(2)
C51 C47 P3 124.6(3)
C46 C47 Yb1 78.78(18)
C51 C47 Yb1 116.4(2)
P3 C47 Yb1 76.63(11)
C44 C48 H48A 109.5
C44 C48 H48B 109.5
H48A C48 H48B 109.5
C44 C48 H48C 109.5
H48A C48 H48C 109.5
H48B C48 H48C 109.5
C45 C49 H49A 109.5
C45 C49 H49B 109.5
H49A C49 H49B 109.5
C45 C49 H49C 109.5
H49A C49 H49C 109.5
H49B C49 H49C 109.5
C46 C50 H50A 109.5
C46 C50 H50B 109.5
H50A C50 H50B 109.5
C46 C50 H50C 109.5
H50A C50 H50C 109.5
H50B C50 H50C 109.5
C47 C51 H51A 109.5
C47 C51 H51B 109.5
H51A C51 H51B 109.5
C47 C51 H51C 109.5
H51A C51 H51C 109.5
H51B C51 H51C 109.5
C53 C52 C56 123.7(3)
C53 C52 P4 111.5(2)
C56 C52 P4 124.3(2)
C53 C52 Yb1 76.77(17)
C56 C52 Yb1 123.4(2)
P4 C52 Yb1 73.61(10)
C52 C53 C54 113.1(3)
C52 C53 C57 122.1(3)
C54 C53 C57 124.1(3)
C52 C53 Yb1 75.47(17)
C54 C53 Yb1 74.33(16)
C57 C53 Yb1 126.2(2)
C55 C54 C53 112.6(3)
C55 C54 C58 123.0(3)
C53 C54 C58 124.1(3)
C55 C54 Yb1 73.95(17)
C53 C54 Yb1 77.33(17)
C58 C54 Yb1 121.5(2)
C54 C55 C59 123.5(3)
C54 C55 P4 112.0(2)
C59 C55 P4 123.9(2)
C54 C55 Yb1 77.64(17)
C59 C55 Yb1 121.8(2)
P4 C55 Yb1 75.70(11)
C52 C56 H56A 109.5
C52 C56 H56B 109.5
H56A C56 H56B 109.5
C52 C56 H56C 109.5
H56A C56 H56C 109.5
H56B C56 H56C 109.5
C53 C57 H57A 109.5
C53 C57 H57B 109.5
H57A C57 H57B 109.5
C53 C57 H57C 109.5
H57A C57 H57C 109.5
H57B C57 H57C 109.5
C54 C58 H58A 109.5
C54 C58 H58B 109.5
H58A C58 H58B 109.5
C54 C58 H58C 109.5
H58A C58 H58C 109.5
H58B C58 H58C 109.5
C55 C59 H59A 109.5
C55 C59 H59B 109.5
H59A C59 H59B 109.5
C55 C59 H59C 109.5
H59A C59 H59C 109.5
H59B C59 H59C 109.5
C61 C60 C65 121.5(4)
C61 C60 H60 119.3
C65 C60 H60 119.3
C62 C61 C60 119.7(4)
C62 C61 H61 120.2
C60 C61 H61 120.2
C61 C62 C63 119.7(4)
C61 C62 H62 120.2
C63 C62 H62 120.2
C62 C63 C64 121.0(4)
C62 C63 H63 119.5
C64 C63 H63 119.5
C63 C64 C65 120.2(4)
C63 C64 H64 119.9
C65 C64 H64 119.9
C64 C65 C60 117.9(4)
C64 C65 C66 120.8(5)
C60 C65 C66 121.3(5)
C65 C66 H66A 109.5
C65 C66 H66B 109.5
H66A C66 H66B 109.5
C65 C66 H66C 109.5
H66A C66 H66C 109.5
H66B C66 H66C 109.5

loop_
_geom_bond_atom_site_label_1
_geom_bond_atom_site_label_2
_geom_bond_distance
Yb1 N1 2.556(2)
Yb1 N3 2.562(2)
Yb1 C47 2.803(3)
Yb1 C55 2.840(3)
Yb1 C46 2.878(3)
Yb1 C54 2.887(3)
Yb1 C52 2.909(3)
Yb1 C44 2.921(3)
Yb1 C53 2.925(3)
Yb1 C45 2.943(3)
Yb1 P3 2.9465(9)
Yb1 P4 2.9480(8)
P1 N1 1.600(2)
P1 C14 1.792(3)
P1 C20 1.816(3)
P1 C8 1.818(3)
P2 N2 1.561(3)
P2 C26 1.807(3)
P2 C38 1.816(3)
P2 C32 1.820(3)
P3 C44 1.749(4)
P3 C47 1.764(3)
P4 C55 1.757(3)
P4 C52 1.770(3)
N1 C6 1.480(4)
N2 C7 1.449(4)
N3 C1 1.353(4)
N3 C5 1.356(3)
C1 C2 1.382(4)
C1 C6 1.512(4)
C2 C3 1.384(4)
C2 H2 0.9500
C3 C4 1.381(4)
C3 H3 0.9500
C4 C5 1.385(4)
C4 H4 0.9500
C5 C7 1.508(4)
C6 H6A 0.9900
C6 H6B 0.9900
C7 H7A 0.9900
C7 H7B 0.9900
C8 C9 1.396(4)
C8 C13 1.398(5)
C9 C10 1.393(5)
C9 H9 0.9500
C10 C11 1.375(6)
C10 H10 0.9500
C11 C12 1.388(6)
C11 H11 0.9500
C12 C13 1.386(5)
C12 H12 0.9500
C13 H13 0.9500
C14 C19 1.393(4)
C14 C15 1.398(4)
C15 C16 1.384(5)
C15 H15 0.9500
C16 C17 1.382(5)
C16 H16 0.9500
C17 C18 1.377(5)
C17 H17 0.9500
C18 C19 1.383(5)
C18 H18 0.9500
C19 H19 0.9500
C20 C25 1.386(4)
C20 C21 1.388(4)
C21 C22 1.387(5)
C21 H21 0.9500
C22 C23 1.382(6)
C22 H22 0.9500
C23 C24 1.382(6)
C23 H23 0.9500
C24 C25 1.389(5)
C24 H24 0.9500
C25 H25 0.9500
C26 C27 1.385(5)
C26 C31 1.400(5)
C27 C28 1.396(5)
C27 H27 0.9500
C28 C29 1.378(6)
C28 H28 0.9500
C29 C30 1.374(6)
C29 H29 0.9500
C30 C31 1.393(5)
C30 H30 0.9500
C31 H31 0.9500
C32 C37 1.390(4)
C32 C33 1.394(4)
C33 C34 1.396(5)
C33 H33 0.9500
C34 C35 1.376(5)
C34 H34 0.9500
C35 C36 1.374(5)
C35 H35 0.9500
C36 C37 1.391(5)
C36 H36 0.9500
C37 H37 0.9500
C38 C43 1.388(5)
C38 C39 1.401(5)
C39 C40 1.387(5)
C39 H39 0.9500
C40 C41 1.361(7)
C40 H40 0.9500
C41 C42 1.383(7)
C41 H41 0.9500
C42 C43 1.402(6)
C42 H42 0.9500
C43 H43 0.9500
C44 C45 1.392(5)
C44 C48 1.517(5)
C45 C46 1.426(5)
C45 C49 1.507(5)
C46 C47 1.395(5)
C46 C50 1.490(5)
C47 C51 1.503(5)
C48 H48A 0.9800
C48 H48B 0.9800
C48 H48C 0.9800
C49 H49A 0.9800
C49 H49B 0.9800
C49 H49C 0.9800
C50 H50A 0.9800
C50 H50B 0.9800
C50 H50C 0.9800
C51 H51A 0.9800
C51 H51B 0.9800
C51 H51C 0.9800
C52 C53 1.400(4)
C52 C56 1.503(4)
C53 C54 1.423(4)
C53 C57 1.507(4)
C54 C55 1.407(4)
C54 C58 1.509(4)
C55 C59 1.499(4)
C56 H56A 0.9800
C56 H56B 0.9800
C56 H56C 0.9800
C57 H57A 0.9800
C57 H57B 0.9800
C57 H57C 0.9800
C58 H58A 0.9800
C58 H58B 0.9800
C58 H58C 0.9800
C59 H59A 0.9800
C59 H59B 0.9800
C59 H59C 0.9800
C60 C61 1.374(6)
C60 C65 1.396(6)
C60 H60 0.9500
C61 C62 1.368(6)
C61 H61 0.9500
C62 C63 1.373(6)
C62 H62 0.9500
C63 C64 1.377(6)
C63 H63 0.9500
C64 C65 1.381(6)
C64 H64 0.9500
C65 C66 1.499(6)
C66 H66A 0.9800
C66 H66B 0.9800
C66 H66C 0.9800
